data_4036891
loop_
_publ_author_name
'Shibata, Takanori'
'Uno, Ninna'
'Sasaki, Tomoya'
'Kanyiva, Kyalo Stephen'

_publ_section_title
;
 Pt-Catalyzed Enantioselective Cycloisomerization for the Synthesis of
 Planar-Chiral Ferrocene Derivatives.
;
_journal_issue 15
_journal_name_full 'The Journal of organic chemistry'
_journal_page_first 6266
_journal_page_last 6272
_journal_paper_doi 10.1021/acs.joc.6b00825
_journal_volume 81
_journal_year 2016
_chemical_absolute_configuration 'CHOOSE rm ad rmad syn or unk'
_chemical_formula_moiety 'C22 H16 Fe'
_chemical_formula_sum 'C22 H16 Fe'
_chemical_formula_weight 336.22
_space_group_crystal_system monoclinic
_space_group_IT_number 4
_space_group_name_Hall 'P 2yb'
_space_group_name_H-M_alt 'P 1 21 1'
_atom_sites_solution_hydrogens geom
_atom_sites_solution_primary direct
_atom_sites_solution_secondary difmap
_cell_angle_alpha 90.0000
_cell_angle_beta 107.557(2)
_cell_angle_gamma 90.0000
_cell_formula_units_Z 2
_cell_length_a 10.9766(7)
_cell_length_b 6.5881(4)
_cell_length_c 10.9953(8)
_cell_measurement_reflns_used 6880
_cell_measurement_temperature 123
_cell_measurement_theta_max 27.45
_cell_measurement_theta_min 3.09
_cell_volume 758.09(9)
_computing_cell_refinement 'RAPID AUTO'
_computing_data_collection 'RAPID AUTO (Rigaku, ????)'
_computing_data_reduction 'RAPID AUTO'
_computing_molecular_graphics 'CrystalStructure 4.2'
_computing_publication_material 'CrystalStructure 4.2 (Rigaku, 2015)'
_computing_structure_refinement 'SHELXL Version 2014/6 (Sheldrick, 2008)'
_computing_structure_solution 'SIR92 (Altomare, et al., 1994)'
_diffrn_ambient_temperature 123
_diffrn_detector_area_resol_mean 10.000
_diffrn_measured_fraction_theta_full 0.997
_diffrn_measured_fraction_theta_max 0.998
_diffrn_measurement_device_type 'Rigaku R-AXIS RAPID'
_diffrn_measurement_method \w
_diffrn_radiation_type 'Mo K\a'
_diffrn_radiation_wavelength 0.71075
_diffrn_reflns_av_R_equivalents 0.0259
_diffrn_reflns_Laue_measured_fraction_full 0.997
_diffrn_reflns_Laue_measured_fraction_max 0.998
_diffrn_reflns_limit_h_max 14
_diffrn_reflns_limit_h_min -12
_diffrn_reflns_limit_k_max 8
_diffrn_reflns_limit_k_min -8
_diffrn_reflns_limit_l_max 14
_diffrn_reflns_limit_l_min -14
_diffrn_reflns_number 7365
_diffrn_reflns_point_group_measured_fraction_full 0.992
_diffrn_reflns_point_group_measured_fraction_max 0.982
_diffrn_reflns_theta_full 25.242
_diffrn_reflns_theta_max 27.452
_diffrn_reflns_theta_min 3.138
_diffrn_standards_number 0
_exptl_absorpt_coefficient_mu 0.989
_exptl_absorpt_correction_T_max 0.821
_exptl_absorpt_correction_T_min 0.436
_exptl_absorpt_correction_type numerical
_exptl_absorpt_process_details 'NUMABS (Rigaku, 1999)'
_exptl_crystal_colour red
_exptl_crystal_density_diffrn 1.473
_exptl_crystal_density_method 'not measured'
_exptl_crystal_description platelet
_exptl_crystal_F_000 348.00
_exptl_crystal_size_max 0.800
_exptl_crystal_size_mid 0.600
_exptl_crystal_size_min 0.200
_refine_diff_density_max 0.33
_refine_diff_density_min -0.35
_refine_ls_abs_structure_details
;
 Flack x determined using 1325 quotients [(I+)-(I-)]/[(I+)+(I-)]
 (Parsons, Flack and Wagner, Acta Cryst. B69 (2013) 249-259).
;
_refine_ls_abs_structure_Flack 0.004(11)
_refine_ls_extinction_method none
_refine_ls_goodness_of_fit_ref 1.154
_refine_ls_hydrogen_treatment constr
_refine_ls_number_parameters 208
_refine_ls_number_reflns 3409
_refine_ls_number_restraints 1
_refine_ls_R_factor_all 0.0328
_refine_ls_R_factor_gt 0.0294
_refine_ls_shift/su_max 0.000
_refine_ls_structure_factor_coef Fsqd
_refine_ls_weighting_details 'w = 1/[\s^2^(Fo^2^)+(0.0546P)^2^+0.0405P] where P=(Fo^2^+2Fc^2^)/3'
_refine_ls_weighting_scheme calc
_refine_ls_wR_factor_gt 0.0827
_refine_ls_wR_factor_ref 0.0941
_reflns_Friedel_coverage 0.810
_reflns_Friedel_fraction_full 0.985
_reflns_Friedel_fraction_max 0.963
_reflns_number_gt 3182
_reflns_number_total 3409
_reflns_threshold_expression F^2^>2.0\s(F^2^)
_cod_data_source_file jo6b00825_si_002.cif
_cod_data_source_block 20160301_uno_Nap
_cod_original_cell_volume 758.08(9)
_cod_database_code 4036891
_shelxl_version_number 2014/6

loop_
_space_group_symop_id
_space_group_symop_operation_xyz
1 +X,+Y,+Z
2 -X,1/2+Y,-Z

loop_
_atom_site_label
_atom_site_type_symbol
_atom_site_fract_x
_atom_site_fract_y
_atom_site_fract_z
_atom_site_U_iso_or_equiv
_atom_site_adp_type
_atom_site_occupancy
_atom_site_site_symmetry_order
_atom_site_calc_flag
_atom_site_refinement_flags_posn
_atom_site_refinement_flags_adp
Fe1 Fe 0.49491(3) 0.80471(14) 0.74770(3) 0.01865(15) Uani 1 1 d . .
C2 C 0.8098(2) 0.8076(5) 1.0603(3) 0.0177(5) Uani 1 1 d . .
H2 H 0.7794 0.6772 1.0741 0.021 Uiso 1 1 calc R U
C3 C 0.7723(3) 0.8890(4) 0.9389(3) 0.0164(6) Uani 1 1 d . .
C4 C 0.6915(3) 0.7824(6) 0.8285(3) 0.0180(6) Uani 1 1 d . .
C5 C 0.8924(3) 0.9138(4) 1.1646(3) 0.0185(6) Uani 1 1 d . .
C6 C 0.9379(3) 1.1097(5) 1.1428(3) 0.0201(6) Uani 1 1 d . .
C7 C 0.5844(3) 0.7298(5) 0.6145(3) 0.0256(7) Uani 1 1 d . .
H7 H 0.5490 0.7494 0.5202 0.031 Uiso 1 1 calc R U
C8 C 1.0225(3) 1.2154(6) 1.2480(3) 0.0251(7) Uani 1 1 d . .
H8 H 1.0528 1.3462 1.2351 0.030 Uiso 1 1 calc R U
C9 C 0.6324(3) 0.5868(5) 0.8158(3) 0.0230(6) Uani 1 1 d . .
H9 H 0.6367 0.4892 0.8866 0.028 Uiso 1 1 calc R U
C10 C 0.7848(3) 1.1692(5) 0.7879(3) 0.0223(6) Uani 1 1 d . .
H10 H 0.8168 1.2990 0.7754 0.027 Uiso 1 1 calc R U
C11 C 0.8193(3) 1.0863(5) 0.9169(3) 0.0192(6) Uani 1 1 d . .
C12 C 0.8997(3) 1.1912(5) 1.0187(3) 0.0209(6) Uani 1 1 d . .
H12 H 0.9298 1.3215 1.0046 0.025 Uiso 1 1 calc R U
C13 C 1.0603(3) 1.1312(6) 1.3668(4) 0.0274(8) Uani 1 1 d . .
H13 H 1.1167 1.2037 1.4356 0.033 Uiso 1 1 calc R U
C14 C 0.5678(3) 0.5552(5) 0.6839(3) 0.0285(7) Uani 1 1 d . .
H14 H 0.5185 0.4308 0.6463 0.034 Uiso 1 1 calc R U
C15 C 0.9328(3) 0.8301(5) 1.2902(3) 0.0233(7) Uani 1 1 d . .
H15 H 0.9022 0.7009 1.3058 0.028 Uiso 1 1 calc R U
C16 C 0.3008(3) 0.7698(7) 0.7036(4) 0.0373(11) Uani 1 1 d . .
H16 H 0.2493 0.6583 0.6507 0.045 Uiso 1 1 calc R U
C17 C 1.0160(3) 0.9358(5) 1.3886(3) 0.0279(7) Uani 1 1 d . .
H17 H 1.0440 0.8779 1.4715 0.033 Uiso 1 1 calc R U
C18 C 0.7097(3) 1.0694(5) 0.6860(3) 0.0228(7) Uani 1 1 d . .
H18 H 0.6889 1.1287 0.6035 0.027 Uiso 1 1 calc R U
C19 C 0.6612(3) 0.8718(5) 0.7033(3) 0.0189(6) Uani 1 1 d . .
C20 C 0.3579(3) 0.7652(6) 0.8372(4) 0.0366(10) Uani 1 1 d . .
H20 H 0.3531 0.6519 0.8960 0.044 Uiso 1 1 calc R U
C21 C 0.3303(4) 0.9560(7) 0.6576(4) 0.0442(11) Uani 1 1 d . .
H21 H 0.3027 1.0005 0.5664 0.053 Uiso 1 1 calc R U
C22 C 0.4225(4) 0.9529(8) 0.8719(4) 0.0465(11) Uani 1 1 d . .
H22 H 0.4715 0.9959 0.9603 0.056 Uiso 1 1 calc R U
C23 C 0.4044(4) 1.0687(6) 0.7607(5) 0.0502(12) Uani 1 1 d . .
H23 H 0.4386 1.2083 0.7562 0.060 Uiso 1 1 calc R U

loop_
_atom_site_aniso_label
_atom_site_aniso_U_11
_atom_site_aniso_U_22
_atom_site_aniso_U_33
_atom_site_aniso_U_23
_atom_site_aniso_U_13
_atom_site_aniso_U_12
Fe1 0.0154(2) 0.0219(2) 0.0175(2) 0.00095(16) 0.00327(15) -0.00050(17)
C2 0.0152(12) 0.0188(12) 0.0200(13) 0.0033(13) 0.0067(10) 0.0002(14)
C3 0.0133(13) 0.0176(13) 0.0191(15) 0.0006(11) 0.0062(12) 0.0033(10)
C4 0.0154(12) 0.0211(17) 0.0180(14) 0.0007(14) 0.0059(10) 0.0046(13)
C5 0.0138(13) 0.0244(16) 0.0178(15) 0.0006(12) 0.0058(11) 0.0027(11)
C6 0.0146(15) 0.0237(16) 0.0240(17) -0.0037(13) 0.0087(12) -0.0003(11)
C7 0.0273(18) 0.0313(17) 0.0180(16) -0.0002(12) 0.0064(14) 0.0068(12)
C8 0.0168(15) 0.0310(18) 0.028(2) -0.0052(12) 0.0080(13) -0.0051(13)
C9 0.0266(17) 0.0201(15) 0.0205(16) -0.0015(12) 0.0044(13) 0.0037(12)
C10 0.0179(15) 0.0233(16) 0.0280(17) 0.0091(13) 0.0104(13) 0.0040(11)
C11 0.0129(14) 0.0227(15) 0.0233(16) 0.0049(12) 0.0074(12) 0.0024(10)
C12 0.0183(15) 0.0179(15) 0.0284(17) 0.0013(12) 0.0097(13) -0.0001(11)
C13 0.0159(16) 0.043(2) 0.0227(17) -0.0108(15) 0.0045(13) -0.0033(14)
C14 0.037(2) 0.0246(16) 0.0200(17) -0.0025(13) 0.0021(14) 0.0018(13)
C15 0.0185(14) 0.0312(19) 0.0199(15) 0.0031(13) 0.0053(11) 0.0004(12)
C16 0.0169(15) 0.050(3) 0.041(2) 0.0006(19) 0.0026(14) -0.0064(15)
C17 0.0187(15) 0.044(2) 0.0195(16) 0.0027(14) 0.0036(13) 0.0012(13)
C18 0.0176(15) 0.0310(17) 0.0212(16) 0.0120(13) 0.0078(12) 0.0081(12)
C19 0.0145(14) 0.0276(16) 0.0143(15) 0.0037(11) 0.0039(12) 0.0068(10)
C20 0.0240(17) 0.051(3) 0.038(2) 0.0165(18) 0.0149(15) 0.0031(15)
C21 0.026(2) 0.062(3) 0.048(3) 0.030(2) 0.0151(18) 0.0159(17)
C22 0.0200(19) 0.077(3) 0.046(3) -0.030(2) 0.0158(17) -0.0051(18)
C23 0.036(2) 0.029(2) 0.102(4) 0.004(2) 0.045(2) 0.0058(16)

loop_
_atom_type_symbol
_atom_type_description
_atom_type_scat_dispersion_real
_atom_type_scat_dispersion_imag
_atom_type_scat_source
C C 0.0033 0.0016
;
International Tables for Crystallography
(Vol. C, Tables 4.2.6.8 and 6.1.1.4)
;
H H 0.0000 0.0000
;
International Tables for Crystallography
(Vol. C, Table 6.1.1.4)
;
Fe Fe 0.3463 0.8444
;
International Tables for Crystallography
(Vol. C, Tables 4.2.6.8 and 6.1.1.4)
;

loop_
_geom_angle_atom_site_label_1
_geom_angle_atom_site_label_2
_geom_angle_atom_site_label_3
_geom_angle
C22 Fe1 C23 40.5(2)
C22 Fe1 C21 67.75(19)
C23 Fe1 C21 40.0(2)
C22 Fe1 C14 153.28(19)
C23 Fe1 C14 164.71(19)
C21 Fe1 C14 127.45(18)
C22 Fe1 C20 40.79(17)
C23 Fe1 C20 68.21(16)
C21 Fe1 C20 67.88(15)
C14 Fe1 C20 118.92(17)
C22 Fe1 C16 67.82(18)
C23 Fe1 C16 67.47(19)
C21 Fe1 C16 40.07(18)
C14 Fe1 C16 108.39(18)
C20 Fe1 C16 40.32(16)
C22 Fe1 C9 119.06(17)
C23 Fe1 C9 153.51(18)
C21 Fe1 C9 164.74(18)
C14 Fe1 C9 40.70(13)
C20 Fe1 C9 107.57(15)
C16 Fe1 C9 127.23(17)
C22 Fe1 C7 164.87(19)
C23 Fe1 C7 127.26(18)
C21 Fe1 C7 108.38(16)
C14 Fe1 C7 40.62(14)
C20 Fe1 C7 152.95(17)
C16 Fe1 C7 119.38(16)
C9 Fe1 C7 68.61(13)
C22 Fe1 C19 127.44(16)
C23 Fe1 C19 108.54(15)
C21 Fe1 C19 119.68(15)
C14 Fe1 C19 68.10(13)
C20 Fe1 C19 165.12(14)
C16 Fe1 C19 153.32(15)
C9 Fe1 C19 68.45(13)
C7 Fe1 C19 40.50(13)
C22 Fe1 C4 108.31(15)
C23 Fe1 C4 119.89(17)
C21 Fe1 C4 153.72(17)
C14 Fe1 C4 68.02(15)
C20 Fe1 C4 127.22(14)
C16 Fe1 C4 164.79(16)
C9 Fe1 C4 40.51(15)
C7 Fe1 C4 68.25(13)
C19 Fe1 C4 40.64(12)
C3 C2 C5 121.5(3)
C3 C2 H2 119.2
C5 C2 H2 119.2
C2 C3 C11 119.6(3)
C2 C3 C4 123.4(3)
C11 C3 C4 117.0(3)
C9 C4 C19 107.9(3)
C9 C4 C3 131.5(3)
C19 C4 C3 120.6(3)
C9 C4 Fe1 68.92(18)
C19 C4 Fe1 69.62(17)
C3 C4 Fe1 128.2(2)
C2 C5 C15 121.9(3)
C2 C5 C6 118.8(3)
C15 C5 C6 119.2(3)
C12 C6 C8 122.0(3)
C12 C6 C5 119.3(3)
C8 C6 C5 118.7(3)
C14 C7 C19 107.9(3)
C14 C7 Fe1 69.3(2)
C19 C7 Fe1 70.48(19)
C14 C7 H7 126.0
C19 C7 H7 126.0
Fe1 C7 H7 126.0
C13 C8 C6 120.9(4)
C13 C8 H8 119.6
C6 C8 H8 119.6
C14 C9 C4 107.6(3)
C14 C9 Fe1 69.25(18)
C4 C9 Fe1 70.57(18)
C14 C9 H9 126.2
C4 C9 H9 126.2
Fe1 C9 H9 126.2
C18 C10 C11 122.8(3)
C18 C10 H10 118.6
C11 C10 H10 118.6
C12 C11 C3 119.1(3)
C12 C11 C10 121.0(3)
C3 C11 C10 119.9(3)
C11 C12 C6 121.6(3)
C11 C12 H12 119.2
C6 C12 H12 119.2
C8 C13 C17 120.6(3)
C8 C13 H13 119.7
C17 C13 H13 119.7
C7 C14 C9 108.8(3)
C7 C14 Fe1 70.13(19)
C9 C14 Fe1 70.05(18)
C7 C14 H14 125.6
C9 C14 H14 125.6
Fe1 C14 H14 125.6
C17 C15 C5 120.3(3)
C17 C15 H15 119.9
C5 C15 H15 119.9
C21 C16 C20 108.4(4)
C21 C16 Fe1 69.6(2)
C20 C16 Fe1 69.7(2)
C21 C16 H16 125.8
C20 C16 H16 125.8
Fe1 C16 H16 125.8
C15 C17 C13 120.3(3)
C15 C17 H17 119.8
C13 C17 H17 119.8
C10 C18 C19 119.3(3)
C10 C18 H18 120.3
C19 C18 H18 120.3
C7 C19 C18 131.8(3)
C7 C19 C4 107.7(3)
C18 C19 C4 120.5(3)
C7 C19 Fe1 69.02(19)
C18 C19 Fe1 127.6(2)
C4 C19 Fe1 69.74(17)
C16 C20 C22 106.9(4)
C16 C20 Fe1 70.0(2)
C22 C20 Fe1 68.8(2)
C16 C20 H20 126.6
C22 C20 H20 126.6
Fe1 C20 H20 126.6
C23 C21 C16 108.4(4)
C23 C21 Fe1 69.6(2)
C16 C21 Fe1 70.4(2)
C23 C21 H21 125.8
C16 C21 H21 125.8
Fe1 C21 H21 125.8
C23 C22 C20 108.1(4)
C23 C22 Fe1 69.9(2)
C20 C22 Fe1 70.4(2)
C23 C22 H22 125.9
C20 C22 H22 125.9
Fe1 C22 H22 125.9
C21 C23 C22 108.3(4)
C21 C23 Fe1 70.4(2)
C22 C23 Fe1 69.6(2)
C21 C23 H23 125.9
C22 C23 H23 125.9
Fe1 C23 H23 125.9

loop_
_geom_bond_atom_site_label_1
_geom_bond_atom_site_label_2
_geom_bond_distance
Fe1 C22 2.026(4)
Fe1 C23 2.029(4)
Fe1 C21 2.040(4)
Fe1 C14 2.043(4)
Fe1 C20 2.047(4)
Fe1 C16 2.050(4)
Fe1 C9 2.054(3)
Fe1 C7 2.055(3)
Fe1 C19 2.074(3)
Fe1 C4 2.076(3)
C2 C3 1.381(4)
C2 C5 1.414(4)
C2 H2 0.9500
C3 C11 1.446(4)
C3 C4 1.451(4)
C4 C9 1.430(5)
C4 C19 1.441(4)
C5 C15 1.427(4)
C5 C6 1.430(5)
C6 C12 1.407(5)
C6 C8 1.427(5)
C7 C14 1.422(5)
C7 C19 1.429(5)
C7 H7 1.0000
C8 C13 1.364(5)
C8 H8 0.9500
C9 C14 1.425(4)
C9 H9 1.0000
C10 C18 1.345(5)
C10 C11 1.459(4)
C10 H10 0.9500
C11 C12 1.383(4)
C12 H12 0.9500
C13 C17 1.421(5)
C13 H13 0.9500
C14 H14 1.0000
C15 C17 1.376(4)
C15 H15 0.9500
C16 C21 1.401(6)
C16 C20 1.412(6)
C16 H16 1.0000
C17 H17 0.9500
C18 C19 1.441(5)
C18 H18 0.9500
C20 C22 1.419(6)
C20 H20 1.0000
C21 C23 1.393(7)
C21 H21 1.0000
C22 C23 1.404(7)
C22 H22 1.0000
C23 H23 1.0000

loop_
_geom_torsion_atom_site_label_1
_geom_torsion_atom_site_label_2
_geom_torsion_atom_site_label_3
_geom_torsion_atom_site_label_4
_geom_torsion
C5 C2 C3 C11 0.7(4)
C5 C2 C3 C4 177.7(3)
C2 C3 C4 C9 1.3(5)
C11 C3 C4 C9 178.3(3)
C2 C3 C4 C19 -176.8(3)
C11 C3 C4 C19 0.2(4)
C2 C3 C4 Fe1 96.1(4)
C11 C3 C4 Fe1 -86.9(3)
C3 C2 C5 C15 -179.3(3)
C3 C2 C5 C6 -0.2(4)
C2 C5 C6 C12 -0.1(4)
C15 C5 C6 C12 179.0(3)
C2 C5 C6 C8 -179.2(3)
C15 C5 C6 C8 -0.1(4)
C12 C6 C8 C13 -178.5(3)
C5 C6 C8 C13 0.5(5)
C19 C4 C9 C14 0.7(4)
C3 C4 C9 C14 -177.5(3)
Fe1 C4 C9 C14 59.6(2)
C19 C4 C9 Fe1 -58.9(2)
C3 C4 C9 Fe1 122.9(4)
C2 C3 C11 C12 -1.0(4)
C4 C3 C11 C12 -178.2(3)
C2 C3 C11 C10 177.2(3)
C4 C3 C11 C10 0.0(4)
C18 C10 C11 C12 178.2(3)
C18 C10 C11 C3 0.1(4)
C3 C11 C12 C6 0.7(5)
C10 C11 C12 C6 -177.4(3)
C8 C6 C12 C11 178.9(3)
C5 C6 C12 C11 -0.2(5)
C6 C8 C13 C17 -0.1(5)
C19 C7 C14 C9 0.6(4)
Fe1 C7 C14 C9 -59.6(2)
C19 C7 C14 Fe1 60.1(2)
C4 C9 C14 C7 -0.8(4)
Fe1 C9 C14 C7 59.6(2)
C4 C9 C14 Fe1 -60.4(2)
C2 C5 C15 C17 178.3(3)
C6 C5 C15 C17 -0.9(5)
C5 C15 C17 C13 1.4(5)
C8 C13 C17 C15 -0.9(5)
C11 C10 C18 C19 -0.4(5)
C14 C7 C19 C18 178.4(3)
Fe1 C7 C19 C18 -122.3(3)
C14 C7 C19 C4 -0.1(4)
Fe1 C7 C19 C4 59.2(2)
C14 C7 C19 Fe1 -59.4(2)
C10 C18 C19 C7 -177.7(3)
C10 C18 C19 C4 0.7(4)
C10 C18 C19 Fe1 87.6(4)
C9 C4 C19 C7 -0.4(4)
C3 C4 C19 C7 178.1(3)
Fe1 C4 C19 C7 -58.8(2)
C9 C4 C19 C18 -179.1(3)
C3 C4 C19 C18 -0.6(4)
Fe1 C4 C19 C18 122.5(3)
C9 C4 C19 Fe1 58.4(2)
C3 C4 C19 Fe1 -123.1(3)
C21 C16 C20 C22 0.2(5)
Fe1 C16 C20 C22 59.2(3)
C21 C16 C20 Fe1 -59.0(3)
C20 C16 C21 C23 -0.3(5)
Fe1 C16 C21 C23 -59.4(3)
C20 C16 C21 Fe1 59.1(3)
C16 C20 C22 C23 0.1(4)
Fe1 C20 C22 C23 60.0(3)
C16 C20 C22 Fe1 -59.9(3)
C16 C21 C23 C22 0.4(4)
Fe1 C21 C23 C22 -59.5(3)
C16 C21 C23 Fe1 59.9(3)
C20 C22 C23 C21 -0.3(4)
Fe1 C22 C23 C21 60.0(3)
C20 C22 C23 Fe1 -60.3(3)
